data_1542683
loop_
_publ_author_name
'Wang, Shoulei'
'Rodriguez-Escrich, Carles'
'Peric\`as, Miquel A'

_publ_section_title
;
 H-Bond-Directing Organocatalyst for Enantioselective [4 + 2]
 Cycloadditions via Dienamine Catalysis.
;
_journal_issue 3
_journal_name_full 'Organic letters'
_journal_page_first 556
_journal_page_last 559
_journal_paper_doi 10.1021/acs.orglett.5b03575
_journal_volume 18
_journal_year 2016
_chemical_absolute_configuration ad
_chemical_formula_sum 'C36 H36 Br N2 O4.5 S'
_chemical_formula_weight 680.64
_chemical_name_systematic
;
 ?
;
_space_group_IT_number 5
_space_group_name_Hall 'C 2y'
_symmetry_cell_setting monoclinic
_symmetry_space_group_name_Hall 'C 2y'
_symmetry_space_group_name_H-M 'C 1 2 1'
_atom_sites_solution_hydrogens geom
_audit_creation_method SHELXL-2014
_cell_angle_alpha 90
_cell_angle_beta 90.5644(9)
_cell_angle_gamma 90
_cell_formula_units_Z 4
_cell_length_a 27.2716(8)
_cell_length_b 10.7113(3)
_cell_length_c 11.2422(3)
_cell_measurement_reflns_used 9989
_cell_measurement_temperature 100(2)
_cell_measurement_theta_max 29.97
_cell_measurement_theta_min 2.73
_cell_volume 3283.85(16)
_computing_cell_refinement 'Bruker APEX2 v2011.4-0'
_computing_data_collection 'Bruker APEX2 v2011.4-0'
_computing_data_reduction 'Bruker SAINT V7.60A'
_computing_molecular_graphics 'Bruker SHELXTL'
_computing_publication_material 'Bruker SHELXTL'
_computing_structure_refinement 'SHELXL-2014 (Sheldrick, 2014)'
_computing_structure_solution Sir2011
_diffrn_ambient_temperature 100(2)
_diffrn_detector_area_resol_mean 512
_diffrn_detector_type '4K CCD area detector APEX II'
_diffrn_measured_fraction_theta_full 0.999
_diffrn_measured_fraction_theta_max 0.977
_diffrn_measurement_device_type 'APEX DUO Kappa 4-axis goniometer'
_diffrn_measurement_method
;
 Fullsphere data collection, phi and omega scans
;
_diffrn_measurement_specimen_support 'magnetic support with MicroMount'
_diffrn_radiation_monochromator 'Quazar MX Multilayer Optics'
_diffrn_radiation_type MoK\a
_diffrn_radiation_wavelength 0.71073
_diffrn_reflns_av_R_equivalents 0.0333
_diffrn_reflns_av_unetI/netI 0.0462
_diffrn_reflns_laue_measured_fraction_full 0.999
_diffrn_reflns_laue_measured_fraction_max 0.977
_diffrn_reflns_limit_h_max 39
_diffrn_reflns_limit_h_min -39
_diffrn_reflns_limit_k_max 13
_diffrn_reflns_limit_k_min -15
_diffrn_reflns_limit_l_max 11
_diffrn_reflns_limit_l_min -16
_diffrn_reflns_number 32138
_diffrn_reflns_point_group_measured_fraction_full 0.989
_diffrn_reflns_point_group_measured_fraction_max 0.919
_diffrn_reflns_theta_full 25.242
_diffrn_reflns_theta_max 31.527
_diffrn_reflns_theta_min 1.493
_diffrn_source 'Microfocus source E025 IuS'
_diffrn_source_current 0.6
_diffrn_source_power 50
_diffrn_source_size '0.2 mm x 0.2 mm fine focus'
_diffrn_source_type 'Bruker APEX DUO'
_exptl_absorpt_coefficient_mu 1.359
_exptl_absorpt_correction_T_max 0.822
_exptl_absorpt_correction_T_min 0.529
_exptl_absorpt_correction_type empirical
_exptl_absorpt_process_details
; 
 SADABS Version 2008/1 Bruker-Nonius
 Blessing, Acta Cryst. (1995) A51 33-38
;
_exptl_crystal_colour colourless
_exptl_crystal_density_diffrn 1.377
_exptl_crystal_description block
_exptl_crystal_F_000 1412
_exptl_crystal_size_max 0.45
_exptl_crystal_size_mid 0.20
_exptl_crystal_size_min 0.15
_refine_diff_density_max 0.441
_refine_diff_density_min -0.328
_refine_diff_density_rms 0.058
_refine_ls_abs_structure_details
;
 Flack x determined using 3514 quotients [(I+)-(I-)]/[(I+)+(I-)]
 (Parsons, Flack and Wagner, Acta Cryst. B69 (2013) 249-259).
;
_refine_ls_abs_structure_Flack -0.003(2)
_refine_ls_extinction_method none
_refine_ls_goodness_of_fit_ref 1.054
_refine_ls_hydrogen_treatment constr
_refine_ls_matrix_type full
_refine_ls_number_parameters 428
_refine_ls_number_reflns 10074
_refine_ls_number_restraints 39
_refine_ls_restrained_S_all 1.062
_refine_ls_R_factor_all 0.0443
_refine_ls_R_factor_gt 0.0343
_refine_ls_shift/su_max 0.002
_refine_ls_shift/su_mean 0.000
_refine_ls_structure_factor_coef Fsqd
_refine_ls_weighting_details 'w=1/[\s^2^(Fo^2^)+(0.0351P)^2^+0.1316P] where P=(Fo^2^+2Fc^2^)/3'
_refine_ls_weighting_scheme calc
_refine_ls_wR_factor_gt 0.0693
_refine_ls_wR_factor_ref 0.0724
_reflns_Friedel_coverage 0.796
_reflns_friedel_fraction_full 0.977
_reflns_friedel_fraction_max 0.855
_reflns_number_gt 8804
_reflns_number_total 10074
_reflns_threshold_expression 'I > 2\s(I)'
_cod_data_source_file ol5b03575_si_002.cif
_cod_data_source_block mo_SW148_0m
_cod_depositor_comments
;
The following automatic conversions were performed:

'_symmetry_cell_setting' value 'Monoclinic' changed to 'monoclinic'
according to
/usr/data/users/saulius/crontab/automatic-downloads/current/ACS/lib/dictionaries/cif_core.dic
dictionary named 'cif_core.dic' version 2.4.2 from 2011-04-26.

Automatic conversion script
Id: cif_fix_values 4268 2015-11-12 08:31:59Z antanas 
;
_cod_original_sg_symbol_H-M C2
_cod_original_formula_sum 'C36 H36 Br N2 O4.50 S'
_cod_database_code 1542683
_shelx_space_group_comment
;
The symmetry employed for this shelxl refinement is uniquely defined
by the following loop, which should always be used as a source of
symmetry information in preference to the above space-group names.
They are only intended as comments.
;
_shelx_estimated_absorpt_t_min 0.580
_shelx_estimated_absorpt_t_max 0.822
_shelxl_version_number 2014-3

loop_
_space_group_symop_operation_xyz
'x, y, z'
'-x, y, -z'
'x+1/2, y+1/2, z'
'-x+1/2, y+1/2, -z'

loop_
_atom_site_label
_atom_site_type_symbol
_atom_site_fract_x
_atom_site_fract_y
_atom_site_fract_z
_atom_site_U_iso_or_equiv
_atom_site_adp_type
_atom_site_occupancy
_atom_site_site_symmetry_order
_atom_site_calc_flag
_atom_site_refinement_flags_posn
_atom_site_refinement_flags_adp
_atom_site_refinement_flags_occupancy
_atom_site_disorder_assembly
_atom_site_disorder_group
Br1 Br 0.91355(2) 1.05127(3) 0.20884(2) 0.02935(8) Uani 1 1 d . . . . .
S1 S 0.71723(2) 0.37882(6) 1.00803(6) 0.01962(13) Uani 1 1 d . . . . .
N1 N 0.90466(6) 0.51854(17) 0.79242(17) 0.0148(4) Uani 1 1 d . . . . .
N2 N 0.94491(7) 0.59526(19) 0.77935(19) 0.0178(4) Uani 1 1 d . . . . .
O1 O 0.81952(5) 0.52238(13) 0.75614(14) 0.0143(3) Uani 1 1 d . . . . .
O2 O 0.71541(6) 0.46922(16) 0.89726(15) 0.0191(4) Uani 1 1 d . . . . .
O3 O 0.76447(6) 0.32175(17) 1.01650(17) 0.0253(4) Uani 1 1 d . . . . .
O4 O 0.70076(7) 0.45413(19) 1.10388(17) 0.0297(4) Uani 1 1 d . . . . .
C1 C 0.86358(8) 0.5784(2) 0.7545(2) 0.0131(4) Uani 1 1 d . . . . .
C2 C 0.92701(8) 0.7012(2) 0.7345(2) 0.0168(5) Uani 1 1 d . . . . .
C3 C 0.87569(8) 0.6947(2) 0.7151(2) 0.0138(4) Uani 1 1 d . . . . .
C4 C 0.83805(8) 0.7787(2) 0.6571(2) 0.0144(4) Uani 1 1 d . . . . .
H4 H 0.8271 0.8427 0.7159 0.017 Uiso 1 1 calc R U . . .
C5 C 0.79393(8) 0.6938(2) 0.6232(2) 0.0129(4) Uani 1 1 d . . . . .
H5 H 0.8050 0.6383 0.5572 0.016 Uiso 1 1 calc R U . . .
C6 C 0.77947(8) 0.6082(2) 0.7277(2) 0.0135(4) Uani 1 1 d . . . . .
H6 H 0.7718 0.6601 0.7990 0.016 Uiso 1 1 calc R U . . .
C7 C 0.73596(8) 0.5250(2) 0.6974(2) 0.0163(5) Uani 1 1 d . . . . .
H7A H 0.7058 0.5766 0.6968 0.020 Uiso 1 1 calc R U . . .
H7B H 0.7403 0.4914 0.6162 0.020 Uiso 1 1 calc R U . . .
C8 C 0.72885(8) 0.4172(2) 0.7819(2) 0.0170(5) Uani 1 1 d . . . . .
H8A H 0.7026 0.3614 0.7519 0.020 Uiso 1 1 calc R U . . .
H8B H 0.7595 0.3683 0.7894 0.020 Uiso 1 1 calc R U . . .
C9 C 0.91019(8) 0.3913(2) 0.8265(2) 0.0156(4) Uani 1 1 d . . . . .
C10 C 0.87315(8) 0.3306(2) 0.8864(2) 0.0167(5) Uani 1 1 d . . . . .
H10 H 0.8439 0.3739 0.9056 0.020 Uiso 1 1 calc R U . . .
C11 C 0.87887(9) 0.2062(2) 0.9186(2) 0.0226(5) Uani 1 1 d . . . . .
H11 H 0.8534 0.1640 0.9596 0.027 Uiso 1 1 calc R U . . .
C12 C 0.92179(11) 0.1435(3) 0.8909(3) 0.0341(7) Uani 1 1 d . . . . .
H12 H 0.9259 0.0585 0.9128 0.041 Uiso 1 1 calc R U . . .
C13 C 0.95874(10) 0.2057(3) 0.8310(3) 0.0361(7) Uani 1 1 d . . . . .
H13 H 0.9882 0.1629 0.8128 0.043 Uiso 1 1 calc R U . . .
C14 C 0.95320(9) 0.3288(2) 0.7975(3) 0.0250(6) Uani 1 1 d . . . . .
H14 H 0.9784 0.3703 0.7552 0.030 Uiso 1 1 calc R U . . .
C15 C 0.96072(9) 0.8092(2) 0.7127(3) 0.0252(6) Uani 1 1 d . . . . .
H15A H 0.9944 0.7851 0.7335 0.038 Uiso 1 1 calc R U . . .
H15B H 0.9508 0.8802 0.7619 0.038 Uiso 1 1 calc R U . . .
H15C H 0.9590 0.8328 0.6286 0.038 Uiso 1 1 calc R U . . .
C16 C 0.85795(8) 0.8440(2) 0.5482(2) 0.0141(4) Uani 1 1 d . . . . .
C17 C 0.87609(9) 0.7774(2) 0.4524(2) 0.0191(5) Uani 1 1 d . . . . .
H17 H 0.8766 0.6888 0.4558 0.023 Uiso 1 1 calc R U . . .
C18 C 0.89353(8) 0.8376(2) 0.3515(2) 0.0201(5) Uani 1 1 d . . . . .
H18 H 0.9056 0.7910 0.2861 0.024 Uiso 1 1 calc R U . . .
C19 C 0.89289(8) 0.9663(2) 0.3484(2) 0.0187(5) Uani 1 1 d . . . . .
C20 C 0.87595(8) 1.0363(2) 0.4431(2) 0.0189(5) Uani 1 1 d . . . . .
H20 H 0.8763 1.1249 0.4400 0.023 Uiso 1 1 calc R U . . .
C21 C 0.85848(8) 0.9744(2) 0.5424(2) 0.0169(5) Uani 1 1 d . . . . .
H21 H 0.8467 1.0215 0.6078 0.020 Uiso 1 1 calc R U . . .
C22 C 0.74928(8) 0.7647(2) 0.5775(2) 0.0146(4) Uani 1 1 d . . . . .
C23 C 0.72858(9) 0.7320(2) 0.4673(2) 0.0178(5) Uani 1 1 d . . . . .
H23 H 0.7441 0.6704 0.4198 0.021 Uiso 1 1 calc R U . . .
C24 C 0.68564(9) 0.7884(2) 0.4267(2) 0.0224(5) Uani 1 1 d . . . . .
H24 H 0.6719 0.7650 0.3520 0.027 Uiso 1 1 calc R U . . .
C25 C 0.66297(9) 0.8786(3) 0.4950(2) 0.0250(6) Uani 1 1 d . . . . .
H25 H 0.6335 0.9166 0.4678 0.030 Uiso 1 1 calc R U . . .
C26 C 0.68371(9) 0.9134(3) 0.6041(2) 0.0259(6) Uani 1 1 d . . . . .
H26 H 0.6685 0.9760 0.6509 0.031 Uiso 1 1 calc R U . . .
C27 C 0.72675(9) 0.8566(2) 0.6446(2) 0.0211(5) Uani 1 1 d . . . . .
H27 H 0.7408 0.8811 0.7187 0.025 Uiso 1 1 calc R U . . .
C28 C 0.67381(8) 0.2625(2) 0.9734(2) 0.0180(5) Uani 1 1 d . . . . .
C29 C 0.62427(9) 0.2894(3) 0.9877(2) 0.0236(5) Uani 1 1 d . . . . .
H29 H 0.6141 0.3678 1.0184 0.028 Uiso 1 1 calc R U . . .
C30 C 0.59008(9) 0.1990(3) 0.9562(2) 0.0276(6) Uani 1 1 d . . . . .
H30 H 0.5562 0.2165 0.9651 0.033 Uiso 1 1 calc R U . . .
C31 C 0.60425(9) 0.0838(3) 0.9119(2) 0.0271(6) Uani 1 1 d . . . . .
C32 C 0.65422(9) 0.0590(3) 0.9010(2) 0.0247(5) Uani 1 1 d . . . . .
H32 H 0.6645 -0.0202 0.8726 0.030 Uiso 1 1 calc R U . . .
C33 C 0.68925(9) 0.1484(2) 0.9311(2) 0.0217(5) Uani 1 1 d . . . . .
H33 H 0.7232 0.1311 0.9226 0.026 Uiso 1 1 calc R U . . .
C34 C 0.56639(11) -0.0131(3) 0.8781(3) 0.0422(8) Uani 1 1 d . . . . .
H34A H 0.5398 0.0267 0.8329 0.063 Uiso 1 1 calc R U . . .
H34B H 0.5532 -0.0511 0.9503 0.063 Uiso 1 1 calc R U . . .
H34C H 0.5817 -0.0777 0.8291 0.063 Uiso 1 1 calc R U . . .
O1S O 1.0064(3) 0.3522(3) 0.5108(11) 0.0319(14) Uani 0.5 1 d D U P A -1
C1S C 0.97389(19) 0.2505(5) 0.4838(6) 0.0318(12) Uani 0.5 1 d D U P A -1
H1S1 H 0.9636 0.2539 0.3991 0.038 Uiso 0.5 1 calc R U P A -1
H1S2 H 0.9442 0.2558 0.5335 0.038 Uiso 0.5 1 calc R U P A -1
C2S C 1.0009(9) 0.1298(5) 0.509(3) 0.039(2) Uani 0.5 1 d D U P A -1
H2S1 H 1.0107 0.1270 0.5930 0.059 Uiso 0.5 1 calc R U P A -1
H2S2 H 1.0302 0.1253 0.4592 0.059 Uiso 0.5 1 calc R U P A -1
H2S3 H 0.9794 0.0589 0.4909 0.059 Uiso 0.5 1 calc R U P A -1
C3S C 0.9838(2) 0.4733(5) 0.4987(6) 0.0320(12) Uani 0.5 1 d D U P A -1
H3S1 H 0.9557 0.4807 0.5534 0.038 Uiso 0.5 1 calc R U P A -1
H3S2 H 0.9716 0.4855 0.4162 0.038 Uiso 0.5 1 calc R U P A -1
C4S C 1.0226(2) 0.5702(6) 0.5292(5) 0.0414(15) Uani 0.5 1 d D U P A -1
H4S1 H 1.0507 0.5598 0.4765 0.062 Uiso 0.5 1 calc R U P A -1
H4S2 H 1.0333 0.5594 0.6120 0.062 Uiso 0.5 1 calc R U P A -1
H4S3 H 1.0088 0.6541 0.5187 0.062 Uiso 0.5 1 calc R U P A -1

loop_
_atom_site_aniso_label
_atom_site_aniso_U_11
_atom_site_aniso_U_22
_atom_site_aniso_U_33
_atom_site_aniso_U_23
_atom_site_aniso_U_13
_atom_site_aniso_U_12
Br1 0.03056(13) 0.03787(15) 0.01964(12) 0.00803(12) 0.00116(10) -0.01648(12)
S1 0.0209(3) 0.0208(3) 0.0171(3) 0.0058(2) 0.0007(2) -0.0012(2)
N1 0.0120(8) 0.0166(9) 0.0159(9) 0.0013(7) -0.0005(7) -0.0002(7)
N2 0.0123(8) 0.0200(9) 0.0210(10) 0.0008(8) 0.0016(8) -0.0029(7)
O1 0.0108(6) 0.0130(8) 0.0191(8) 0.0034(6) -0.0021(6) 0.0000(5)
O2 0.0228(8) 0.0177(8) 0.0168(9) 0.0057(7) 0.0031(7) 0.0004(7)
O3 0.0184(8) 0.0286(10) 0.0289(10) 0.0103(8) -0.0041(8) -0.0015(7)
O4 0.0386(11) 0.0291(10) 0.0216(10) 0.0037(8) 0.0054(8) -0.0018(9)
C1 0.0131(9) 0.0150(11) 0.0113(10) -0.0013(8) -0.0010(8) -0.0005(7)
C2 0.0147(10) 0.0192(11) 0.0164(11) -0.0017(9) 0.0010(9) -0.0016(8)
C3 0.0131(10) 0.0153(10) 0.0131(11) -0.0001(9) 0.0004(8) -0.0008(8)
C4 0.0142(10) 0.0143(10) 0.0147(11) -0.0003(9) 0.0020(9) 0.0002(8)
C5 0.0133(10) 0.0133(9) 0.0122(10) 0.0012(9) 0.0011(8) 0.0013(8)
C6 0.0118(9) 0.0135(10) 0.0151(11) 0.0021(9) -0.0010(9) 0.0026(8)
C7 0.0148(9) 0.0190(12) 0.0150(10) 0.0050(9) -0.0031(8) -0.0026(8)
C8 0.0170(10) 0.0168(11) 0.0171(12) 0.0037(9) -0.0009(9) -0.0026(8)
C9 0.0157(10) 0.0158(10) 0.0154(11) 0.0006(9) -0.0033(9) 0.0006(8)
C10 0.0147(10) 0.0201(11) 0.0152(11) 0.0002(9) -0.0006(9) 0.0019(8)
C11 0.0225(12) 0.0213(12) 0.0240(13) 0.0054(11) 0.0010(10) -0.0007(9)
C12 0.0385(16) 0.0206(13) 0.0434(19) 0.0098(13) 0.0105(14) 0.0097(11)
C13 0.0268(14) 0.0293(15) 0.052(2) 0.0107(15) 0.0162(14) 0.0155(12)
C14 0.0191(11) 0.0244(12) 0.0316(15) 0.0044(11) 0.0075(11) 0.0047(10)
C15 0.0185(11) 0.0226(12) 0.0345(16) 0.0012(12) -0.0006(11) -0.0055(9)
C16 0.0117(9) 0.0159(10) 0.0147(11) 0.0012(9) 0.0001(9) -0.0009(8)
C17 0.0216(11) 0.0153(10) 0.0205(12) -0.0021(10) 0.0020(10) -0.0007(9)
C18 0.0184(11) 0.0264(12) 0.0157(12) -0.0021(10) 0.0025(9) -0.0036(9)
C19 0.0134(10) 0.0257(12) 0.0171(12) 0.0049(10) -0.0004(9) -0.0064(9)
C20 0.0167(9) 0.0178(11) 0.0222(11) 0.0034(11) -0.0006(9) -0.0035(9)
C21 0.0167(10) 0.0151(11) 0.0189(12) 0.0001(10) 0.0003(9) -0.0010(8)
C22 0.0148(10) 0.0145(10) 0.0146(11) 0.0063(9) 0.0004(9) 0.0000(8)
C23 0.0220(11) 0.0135(10) 0.0178(12) 0.0039(9) -0.0003(10) -0.0006(9)
C24 0.0251(12) 0.0227(12) 0.0193(13) 0.0087(11) -0.0073(10) -0.0062(10)
C25 0.0189(11) 0.0258(13) 0.0301(14) 0.0153(12) -0.0013(11) 0.0046(10)
C26 0.0251(12) 0.0267(13) 0.0262(14) 0.0071(12) 0.0042(11) 0.0109(10)
C27 0.0231(11) 0.0229(12) 0.0172(12) 0.0027(10) 0.0004(10) 0.0046(9)
C28 0.0165(10) 0.0212(11) 0.0163(12) 0.0074(10) 0.0027(9) -0.0011(9)
C29 0.0203(11) 0.0299(14) 0.0205(13) 0.0094(11) 0.0052(10) 0.0062(10)
C30 0.0141(11) 0.0430(16) 0.0257(14) 0.0138(13) -0.0003(10) 0.0002(11)
C31 0.0232(11) 0.0373(16) 0.0207(12) 0.0166(12) -0.0070(10) -0.0076(10)
C32 0.0284(11) 0.0230(12) 0.0228(12) 0.0064(12) -0.0006(10) -0.0018(11)
C33 0.0185(11) 0.0227(12) 0.0239(13) 0.0063(11) 0.0029(10) 0.0034(9)
C34 0.0339(15) 0.0505(19) 0.0420(19) 0.0215(16) -0.0172(14) -0.0195(14)
O1S 0.028(4) 0.0378(16) 0.030(4) -0.002(2) -0.003(3) -0.0062(19)
C1S 0.022(2) 0.036(3) 0.037(3) -0.005(3) -0.006(2) -0.001(2)
C2S 0.029(2) 0.041(2) 0.048(7) -0.019(6) -0.019(4) 0.003(6)
C3S 0.038(3) 0.036(2) 0.022(3) -0.003(3) -0.001(3) -0.003(2)
C4S 0.053(3) 0.043(3) 0.028(3) 0.000(3) 0.014(3) -0.019(3)

loop_
_atom_type_symbol
_atom_type_description
_atom_type_scat_dispersion_real
_atom_type_scat_dispersion_imag
_atom_type_scat_source
C C 0.0033 0.0016 'International Tables Vol C Tables 4.2.6.8 and 6.1.1.4'
H H 0.0000 0.0000 'International Tables Vol C Tables 4.2.6.8 and 6.1.1.4'
N N 0.0061 0.0033 'International Tables Vol C Tables 4.2.6.8 and 6.1.1.4'
O O 0.0106 0.0060 'International Tables Vol C Tables 4.2.6.8 and 6.1.1.4'
S S 0.1246 0.1234 'International Tables Vol C Tables 4.2.6.8 and 6.1.1.4'
Br Br -0.2901 2.4595 'International Tables Vol C Tables 4.2.6.8 and 6.1.1.4'

loop_
_geom_angle_atom_site_label_1
_geom_angle_atom_site_label_2
_geom_angle_atom_site_label_3
_geom_angle
O4 S1 O3 118.92(12)
O4 S1 O2 104.01(11)
O3 S1 O2 109.67(10)
O4 S1 C28 110.62(12)
O3 S1 C28 108.45(11)
O2 S1 C28 104.12(10)
C1 N1 N2 109.92(17)
C1 N1 C9 128.48(19)
N2 N1 C9 121.10(18)
C2 N2 N1 104.98(17)
C1 O1 C6 112.53(16)
C8 O2 S1 117.41(14)
O1 C1 N1 121.40(18)
O1 C1 C3 129.20(19)
N1 C1 C3 109.38(19)
N2 C2 C3 112.0(2)
N2 C2 C15 119.7(2)
C3 C2 C15 128.3(2)
C1 C3 C2 103.7(2)
C1 C3 C4 121.28(19)
C2 C3 C4 134.8(2)
C3 C4 C16 112.16(18)
C3 C4 C5 106.21(17)
C16 C4 C5 110.84(18)
C22 C5 C6 110.14(18)
C22 C5 C4 114.01(18)
C6 C5 C4 111.36(17)
O1 C6 C7 105.11(17)
O1 C6 C5 110.14(17)
C7 C6 C5 112.49(18)
C8 C7 C6 114.39(18)
O2 C8 C7 107.58(18)
C10 C9 C14 120.6(2)
C10 C9 N1 120.4(2)
C14 C9 N1 119.0(2)
C9 C10 C11 119.8(2)
C12 C11 C10 119.9(2)
C11 C12 C13 119.7(2)
C14 C13 C12 120.9(2)
C13 C14 C9 119.1(2)
C17 C16 C21 118.3(2)
C17 C16 C4 121.5(2)
C21 C16 C4 120.2(2)
C16 C17 C18 121.5(2)
C19 C18 C17 118.6(2)
C18 C19 C20 121.7(2)
C18 C19 Br1 119.6(2)
C20 C19 Br1 118.59(19)
C19 C20 C21 118.7(2)
C20 C21 C16 121.2(2)
C27 C22 C23 118.8(2)
C27 C22 C5 121.9(2)
C23 C22 C5 119.3(2)
C24 C23 C22 120.8(2)
C25 C24 C23 120.0(2)
C24 C25 C26 119.6(2)
C27 C26 C25 120.2(2)
C22 C27 C26 120.6(2)
C33 C28 C29 121.5(2)
C33 C28 S1 119.77(18)
C29 C28 S1 118.7(2)
C30 C29 C28 118.5(3)
C31 C30 C29 121.6(2)
C30 C31 C32 118.5(2)
C30 C31 C34 120.6(3)
C32 C31 C34 120.9(3)
C33 C32 C31 121.1(3)
C28 C33 C32 118.8(2)
C1S O1S C3S 113.6(5)
O1S C1S C2S 108.1(8)
O1S C3S C4S 107.3(5)

loop_
_geom_bond_atom_site_label_1
_geom_bond_atom_site_label_2
_geom_bond_distance
Br1 C19 1.904(2)
S1 O4 1.422(2)
S1 O3 1.4284(18)
S1 O2 1.5779(18)
S1 C28 1.759(2)
N1 C1 1.356(3)
N1 N2 1.380(3)
N1 C9 1.424(3)
N2 C2 1.332(3)
O1 C1 1.343(2)
O1 C6 1.460(3)
O2 C8 1.462(3)
C1 C3 1.364(3)
C2 C3 1.416(3)
C2 C15 1.499(3)
C3 C4 1.509(3)
C4 C16 1.515(3)
C4 C5 1.552(3)
C5 C22 1.520(3)
C5 C6 1.545(3)
C6 C7 1.520(3)
C7 C8 1.508(3)
C9 C10 1.382(3)
C9 C14 1.392(3)
C10 C11 1.389(3)
C11 C12 1.387(4)
C12 C13 1.388(4)
C13 C14 1.379(4)
C16 C17 1.387(3)
C16 C21 1.398(3)
C17 C18 1.393(4)
C18 C19 1.379(4)
C19 C20 1.384(3)
C20 C21 1.388(3)
C22 C27 1.388(3)
C22 C23 1.400(3)
C23 C24 1.391(3)
C24 C25 1.384(4)
C25 C26 1.397(4)
C26 C27 1.394(3)
C28 C33 1.379(4)
C28 C29 1.392(3)
C29 C30 1.388(4)
C30 C31 1.388(4)
C31 C32 1.395(3)
C31 C34 1.510(4)
C32 C33 1.392(4)
O1S C1S 1.434(6)
O1S C3S 1.442(6)
C1S C2S 1.514(11)
C3S C4S 1.521(6)

loop_
_geom_torsion_atom_site_label_1
_geom_torsion_atom_site_label_2
_geom_torsion_atom_site_label_3
_geom_torsion_atom_site_label_4
_geom_torsion
C1 N1 N2 C2 0.7(3)
C9 N1 N2 C2 173.1(2)
O4 S1 O2 C8 -177.92(16)
O3 S1 O2 C8 53.88(18)
C28 S1 O2 C8 -62.00(18)
C6 O1 C1 N1 171.9(2)
C6 O1 C1 C3 -10.0(3)
N2 N1 C1 O1 178.84(19)
C9 N1 C1 O1 7.1(4)
N2 N1 C1 C3 0.4(3)
C9 N1 C1 C3 -171.4(2)
N1 N2 C2 C3 -1.4(3)
N1 N2 C2 C15 177.7(2)
O1 C1 C3 C2 -179.5(2)
N1 C1 C3 C2 -1.2(3)
O1 C1 C3 C4 -3.9(4)
N1 C1 C3 C4 174.4(2)
N2 C2 C3 C1 1.7(3)
C15 C2 C3 C1 -177.4(2)
N2 C2 C3 C4 -173.0(2)
C15 C2 C3 C4 7.9(5)
C1 C3 C4 C16 -136.9(2)
C2 C3 C4 C16 37.0(4)
C1 C3 C4 C5 -15.7(3)
C2 C3 C4 C5 158.2(3)
C3 C4 C5 C22 172.62(19)
C16 C4 C5 C22 -65.3(2)
C3 C4 C5 C6 47.2(2)
C16 C4 C5 C6 169.30(18)
C1 O1 C6 C7 163.57(18)
C1 O1 C6 C5 42.2(2)
C22 C5 C6 O1 168.76(18)
C4 C5 C6 O1 -63.7(2)
C22 C5 C6 C7 51.9(3)
C4 C5 C6 C7 179.37(18)
O1 C6 C7 C8 44.6(3)
C5 C6 C7 C8 164.43(19)
S1 O2 C8 C7 -166.87(14)
C6 C7 C8 O2 66.6(2)
C1 N1 C9 C10 -36.3(4)
N2 N1 C9 C10 152.7(2)
C1 N1 C9 C14 143.1(3)
N2 N1 C9 C14 -27.9(3)
C14 C9 C10 C11 0.2(4)
N1 C9 C10 C11 179.7(2)
C9 C10 C11 C12 0.3(4)
C10 C11 C12 C13 -0.1(5)
C11 C12 C13 C14 -0.7(5)
C12 C13 C14 C9 1.2(5)
C10 C9 C14 C13 -0.9(4)
N1 C9 C14 C13 179.6(3)
C3 C4 C16 C17 58.3(3)
C5 C4 C16 C17 -60.2(3)
C3 C4 C16 C21 -121.6(2)
C5 C4 C16 C21 119.9(2)
C21 C16 C17 C18 -1.3(3)
C4 C16 C17 C18 178.8(2)
C16 C17 C18 C19 0.6(4)
C17 C18 C19 C20 0.7(4)
C17 C18 C19 Br1 -177.04(17)
C18 C19 C20 C21 -1.1(3)
Br1 C19 C20 C21 176.68(16)
C19 C20 C21 C16 0.2(3)
C17 C16 C21 C20 0.9(3)
C4 C16 C21 C20 -179.2(2)
C6 C5 C22 C27 68.6(3)
C4 C5 C22 C27 -57.5(3)
C6 C5 C22 C23 -107.9(2)
C4 C5 C22 C23 126.1(2)
C27 C22 C23 C24 -1.4(3)
C5 C22 C23 C24 175.2(2)
C22 C23 C24 C25 0.4(4)
C23 C24 C25 C26 0.7(4)
C24 C25 C26 C27 -0.7(4)
C23 C22 C27 C26 1.3(4)
C5 C22 C27 C26 -175.1(2)
C25 C26 C27 C22 -0.3(4)
O4 S1 C28 C33 -148.0(2)
O3 S1 C28 C33 -15.9(2)
O2 S1 C28 C33 100.8(2)
O4 S1 C28 C29 33.1(2)
O3 S1 C28 C29 165.19(19)
O2 S1 C28 C29 -78.1(2)
C33 C28 C29 C30 -1.2(4)
S1 C28 C29 C30 177.68(19)
C28 C29 C30 C31 0.4(4)
C29 C30 C31 C32 0.9(4)
C29 C30 C31 C34 -179.9(3)
C30 C31 C32 C33 -1.5(4)
C34 C31 C32 C33 179.4(3)
C29 C28 C33 C32 0.7(4)
S1 C28 C33 C32 -178.18(18)
C31 C32 C33 C28 0.7(4)
C3S O1S C1S C2S -175.8(14)
C1S O1S C3S C4S -179.6(8)
